data_4119659
loop_
_publ_author_name
'Valeria Amendola'
'Greta Bergamaschi'
'Massimo Boiocchi'
'Luigi Fabbrizzi'
'Lorenzo Mosca'

_publ_contact_author_address
;
Dipartimento di Chimica
University of Pavia
via Taramelli 12, I-27100 Pavia, ITALY
;
_publ_contact_author_email
;
luigi.fabbrizzi@unipv.it
;
_publ_contact_author_name 'Prof. Luigi Fabbrizzi'
_publ_section_title
;
 The Interaction of Fluoride with Fluorogenic Ureas: An ON1-OFF-ON2
 Response
;
_journal_name_full 'Journal of the American Chemical Society'
_journal_page_first 6345
_journal_page_last 6355
_journal_paper_doi 10.1021/ja4019786
_journal_volume 135
_journal_year 2013
_chemical_absolute_configuration unk
_chemical_formula_moiety 'C23 H16 N2 O, C16 H36 N, C2 H3 O2'
_chemical_formula_sum 'C41 H55 N3 O3'
_chemical_formula_weight 637.88
_chemical_name_systematic
;
 N-(1-pyrenyl)-N'-(phenyl)-urea tetrabutylammonium acetate 
;
_space_group_IT_number 33
_symmetry_cell_setting orthorhombic
_symmetry_Int_Tables_number 33
_symmetry_space_group_name_Hall 'P 2c -2ab'
_symmetry_space_group_name_H-M 'P b n 21'
_atom_sites_solution_hydrogens geom
_atom_sites_solution_primary direct
_atom_sites_solution_secondary difmap
_audit_creation_method SHELXL-97
_cell_angle_alpha 90.00
_cell_angle_beta 90.00
_cell_angle_gamma 90.00
_cell_formula_units_Z 8
_cell_length_a 8.8939(8)
_cell_length_b 19.0851(17)
_cell_length_c 44.150(4)
_cell_measurement_reflns_used 2446
_cell_measurement_temperature 293(2)
_cell_measurement_theta_max 20
_cell_measurement_theta_min 2
_cell_volume 7494.1(12)
_computing_cell_refinement 'SAINT (Bruker-Axs Inc)'
_computing_data_collection 'SMART (Bruker-Axs Inc)'
_computing_data_reduction 'SAINT (Bruker-Axs Inc)'
_computing_molecular_graphics 'Mercury (Macrae et al., 2008)'
_computing_publication_material 'WinGX publication routines (Farrugia, 1999)'
_computing_structure_refinement 'SHELXL-97 (Sheldrick, 2008)'
_computing_structure_solution 'SIR-97 (Altomare et al., 1999)'
_diffrn_ambient_temperature 293(2)
_diffrn_detector_area_resol_mean 8.333
_diffrn_measured_fraction_theta_full 0.998
_diffrn_measured_fraction_theta_max 0.998
_diffrn_measurement_device_type 'Bruker-Axs Smart-Apex CCD'
_diffrn_measurement_method 'omega scan'
_diffrn_radiation_monochromator graphite
_diffrn_radiation_source 'fine-focus sealed tube'
_diffrn_radiation_type MoK\a
_diffrn_radiation_wavelength 0.71073
_diffrn_reflns_av_R_equivalents 0.1025
_diffrn_reflns_av_sigmaI/netI 0.0774
_diffrn_reflns_limit_h_max 9
_diffrn_reflns_limit_h_min -9
_diffrn_reflns_limit_k_max 15
_diffrn_reflns_limit_k_min -21
_diffrn_reflns_limit_l_max 49
_diffrn_reflns_limit_l_min -49
_diffrn_reflns_number 34013
_diffrn_reflns_theta_full 23.50
_diffrn_reflns_theta_max 23.50
_diffrn_reflns_theta_min 0.92
_diffrn_standards_decay_% 0
_exptl_absorpt_coefficient_mu 0.071
_exptl_absorpt_correction_T_max 0.992
_exptl_absorpt_correction_T_min 0.640
_exptl_absorpt_correction_type multi-scan
_exptl_absorpt_process_details 'Sadabs (Sheldrick, 1996)'
_exptl_crystal_colour 'PALE YELLOW'
_exptl_crystal_density_diffrn 1.130
_exptl_crystal_description 'PLATY PRISM'
_exptl_crystal_F_000 2768
_exptl_crystal_size_max 0.3
_exptl_crystal_size_mid 0.18
_exptl_crystal_size_min 0.01
_refine_diff_density_max 0.145
_refine_diff_density_min -0.132
_refine_diff_density_rms 0.037
_refine_ls_extinction_method none
_refine_ls_goodness_of_fit_ref 1.050
_refine_ls_hydrogen_treatment mixed
_refine_ls_matrix_type full
_refine_ls_number_parameters 859
_refine_ls_number_reflns 5610
_refine_ls_number_restraints 5
_refine_ls_restrained_S_all 1.050
_refine_ls_R_factor_all 0.1835
_refine_ls_R_factor_gt 0.0754
_refine_ls_shift/su_max 0.024
_refine_ls_shift/su_mean 0.005
_refine_ls_structure_factor_coef Fsqd
_refine_ls_weighting_details 'calc w=1/[\s^2^(Fo^2^)+(0.0788P)^2^+0.0000P] where P=(Fo^2^+2Fc^2^)/3'
_refine_ls_weighting_scheme calc
_refine_ls_wR_factor_gt 0.1546
_refine_ls_wR_factor_ref 0.2128
_reflns_number_gt 2476
_reflns_number_total 5610
_reflns_threshold_expression >2\s(I)
_cod_data_source_file ja4019786_si_001_3.cif
_cod_data_source_block 2_fluo_urea_acetate
_cod_depositor_comments
;
The following automatic conversions were performed:

'_chemical_absolute_configuration' value 'UNK' changed to 'unk'
according to the built-in table from CIF Core dictionary named
'cif_core.dic' version 2.4.1 from 2010-06-29.

Automatic conversion script
Id: cif_fix_values 2281 2013-09-26 08:29:07Z andrius 
;
_cod_database_code 4119659

loop_
_symmetry_equiv_pos_as_xyz
'x, y, z'
'-x, -y, z+1/2'
'-x+1/2, y+1/2, z'
'x+1/2, -y+1/2, z+1/2'

loop_
_atom_site_label
_atom_site_type_symbol
_atom_site_fract_x
_atom_site_fract_y
_atom_site_fract_z
_atom_site_U_iso_or_equiv
_atom_site_adp_type
_atom_site_occupancy
_atom_site_symmetry_multiplicity
_atom_site_calc_flag
_atom_site_refinement_flags
C1 C -0.6643(15) 0.5620(7) 0.5545(4) 0.094(4) Uani 1 1 d .
C2 C -0.6379(13) 0.4777(7) 0.5967(3) 0.092(3) Uani 1 1 d .
C3 C -0.5564(15) 0.5188(7) 0.6158(3) 0.104(4) Uani 1 1 d .
H3 H -0.5394 0.5652 0.6103 0.125 Uiso 1 1 calc R
C4 C -0.4967(14) 0.4946(7) 0.6432(3) 0.109(4) Uani 1 1 d .
H4 H -0.4435 0.5252 0.6556 0.131 Uiso 1 1 calc R
C5 C -0.5161(12) 0.4250(8) 0.6521(3) 0.085(3) Uani 1 1 d .
C6 C -0.4573(16) 0.4000(9) 0.6795(4) 0.115(5) Uani 1 1 d .
H6 H -0.4063 0.4303 0.6924 0.139 Uiso 1 1 calc R
C7 C -0.4748(18) 0.3302(11) 0.6874(3) 0.131(5) Uani 1 1 d .
H7 H -0.4276 0.3138 0.7048 0.157 Uiso 1 1 calc R
C8 C -0.5623(15) 0.2827(10) 0.6699(3) 0.112(4) Uani 1 1 d .
C9 C -0.5950(19) 0.2117(10) 0.6767(3) 0.130(5) Uani 1 1 d .
H9 H -0.5620 0.1929 0.6950 0.156 Uiso 1 1 calc R
C10 C -0.6733(19) 0.1707(8) 0.6573(4) 0.124(5) Uani 1 1 d .
H10 H -0.6861 0.1237 0.6622 0.149 Uiso 1 1 calc R
C11 C -0.7338(14) 0.1942(9) 0.6311(4) 0.102(5) Uani 1 1 d .
H11 H -0.7919 0.1649 0.6190 0.122 Uiso 1 1 calc R
C12 C -0.7067(16) 0.2638(9) 0.6227(4) 0.100(4) Uani 1 1 d .
C13 C -0.7704(12) 0.2938(9) 0.5955(4) 0.093(4) Uani 1 1 d .
H13 H -0.8281 0.2659 0.5828 0.112 Uiso 1 1 calc R
C14 C -0.7477(13) 0.3603(8) 0.5885(4) 0.106(5) Uani 1 1 d .
H14 H -0.7897 0.3772 0.5706 0.127 Uiso 1 1 calc R
C15 C -0.6641(11) 0.4068(6) 0.6064(3) 0.078(3) Uani 1 1 d .
C16 C -0.6016(11) 0.3819(7) 0.6334(3) 0.086(3) Uani 1 1 d .
C17 C -0.6244(13) 0.3102(7) 0.6421(3) 0.089(3) Uani 1 1 d .
C18 C -0.7346(12) 0.6160(8) 0.5062(4) 0.093(5) Uani 1 1 d .
C19 C -0.6838(16) 0.6843(8) 0.5106(3) 0.108(4) Uani 1 1 d .
H19 H -0.6471 0.6978 0.5295 0.130 Uiso 1 1 calc R
C20 C -0.688(2) 0.7321(9) 0.4870(5) 0.145(6) Uani 1 1 d .
H20 H -0.6514 0.7772 0.4899 0.174 Uiso 1 1 calc R
C21 C -0.743(2) 0.7140(9) 0.4600(6) 0.155(8) Uani 1 1 d .
H21 H -0.7484 0.7484 0.4451 0.186 Uiso 1 1 calc R
C22 C -0.7944(19) 0.6462(8) 0.4525(4) 0.136(5) Uani 1 1 d .
H22 H -0.8268 0.6334 0.4332 0.163 Uiso 1 1 calc R
C23 C -0.7909(17) 0.6001(9) 0.4774(4) 0.114(5) Uani 1 1 d .
H23 H -0.8292 0.5553 0.4744 0.136 Uiso 1 1 calc R
C24 C -0.1628(14) 0.1834(7) 0.8102(3) 0.088(3) Uani 1 1 d .
C25 C -0.1351(13) 0.2686(6) 0.7674(3) 0.085(3) Uani 1 1 d .
C26 C -0.0493(13) 0.2267(6) 0.7484(3) 0.099(4) Uani 1 1 d .
H26 H -0.0296 0.1805 0.7539 0.119 Uiso 1 1 calc R
C27 C 0.0071(13) 0.2529(8) 0.7216(3) 0.100(3) Uani 1 1 d .
H27 H 0.0615 0.2236 0.7089 0.120 Uiso 1 1 calc R
C28 C -0.0155(13) 0.3216(8) 0.7134(3) 0.093(3) Uani 1 1 d .
C29 C 0.0467(14) 0.3534(10) 0.6859(3) 0.112(5) Uani 1 1 d .
H29 H 0.1067 0.3263 0.6732 0.134 Uiso 1 1 calc R
C30 C 0.0204(15) 0.4188(9) 0.6786(3) 0.103(4) Uani 1 1 d .
H30 H 0.0607 0.4367 0.6608 0.124 Uiso 1 1 calc R
C31 C -0.0680(15) 0.4628(9) 0.6973(3) 0.096(3) Uani 1 1 d .
C32 C -0.0902(17) 0.5330(11) 0.6895(3) 0.128(5) Uani 1 1 d .
H32 H -0.0478 0.5504 0.6718 0.154 Uiso 1 1 calc R
C33 C -0.174(2) 0.5771(8) 0.7078(5) 0.137(5) Uani 1 1 d .
H33 H -0.1925 0.6232 0.7020 0.164 Uiso 1 1 calc R
C34 C -0.2299(16) 0.5515(9) 0.7346(5) 0.121(6) Uani 1 1 d .
H34 H -0.2815 0.5822 0.7472 0.145 Uiso 1 1 calc R
C35 C -0.2139(15) 0.4829(8) 0.7438(4) 0.087(4) Uani 1 1 d .
C36 C -0.2727(14) 0.4561(9) 0.7701(4) 0.102(5) Uani 1 1 d .
H36 H -0.3276 0.4856 0.7827 0.122 Uiso 1 1 calc R
C37 C -0.2531(10) 0.3859(8) 0.7788(3) 0.079(4) Uani 1 1 d .
H37 H -0.2979 0.3694 0.7964 0.094 Uiso 1 1 calc R
C38 C -0.1638(12) 0.3394(6) 0.7604(2) 0.080(3) Uani 1 1 d .
C39 C -0.1026(11) 0.3659(6) 0.7329(3) 0.079(3) Uani 1 1 d .
C40 C -0.1276(13) 0.4390(7) 0.7247(3) 0.088(3) Uani 1 1 d .
C41 C -0.2277(13) 0.1271(9) 0.8602(4) 0.089(4) Uani 1 1 d .
C42 C -0.1788(16) 0.0609(8) 0.8548(3) 0.107(4) Uani 1 1 d .
H42 H -0.1496 0.0466 0.8356 0.129 Uiso 1 1 calc R
C43 C -0.1745(18) 0.0159(7) 0.8792(5) 0.132(5) Uani 1 1 d .
H43 H -0.1404 -0.0295 0.8758 0.158 Uiso 1 1 calc R
C44 C -0.217(2) 0.0331(13) 0.9084(5) 0.158(7) Uani 1 1 d .
H44 H -0.2130 0.0033 0.9250 0.190 Uiso 1 1 calc R
C45 C -0.266(2) 0.0996(13) 0.9089(5) 0.159(8) Uani 1 1 d .
H45 H -0.3004 0.1141 0.9277 0.191 Uiso 1 1 calc R
C46 C -0.2731(17) 0.1486(9) 0.8877(4) 0.119(5) Uani 1 1 d .
H46 H -0.3069 0.1938 0.8915 0.142 Uiso 1 1 calc R
N1 N -0.6950(14) 0.5019(6) 0.5698(2) 0.093(3) Uani 1 1 d D
H1N H -0.754(10) 0.469(4) 0.558(2) 0.112 Uiso 1 1 d D
N2 N -0.7413(11) 0.5664(6) 0.5284(3) 0.096(4) Uani 1 1 d D
H2N H -0.812(9) 0.531(4) 0.523(2) 0.115 Uiso 1 1 d D
N3 N -0.1947(13) 0.2456(6) 0.7949(3) 0.098(3) Uani 1 1 d D
H3N H -0.275(8) 0.268(5) 0.806(2) 0.118 Uiso 1 1 d D
N4 N -0.2397(11) 0.1803(7) 0.8373(3) 0.098(4) Uani 1 1 d D
H4N H -0.295(11) 0.221(4) 0.844(2) 0.118 Uiso 1 1 d D
O1 O -0.5837(10) 0.6094(4) 0.5643(2) 0.118(3) Uani 1 1 d .
O2 O -0.0765(10) 0.1388(4) 0.80095(19) 0.114(3) Uani 1 1 d .
C47 C -0.9686(15) 0.3971(8) 0.5161(3) 0.089(4) Uani 1 1 d .
C48 C -1.0345(19) 0.4127(8) 0.4866(3) 0.150(6) Uani 1 1 d .
H48A H -1.1042 0.3764 0.4812 0.225 Uiso 1 1 calc R
H48B H -0.9563 0.4152 0.4716 0.225 Uiso 1 1 calc R
H48C H -1.0863 0.4568 0.4875 0.225 Uiso 1 1 calc R
O3 O -0.8843(13) 0.4417(5) 0.5257(2) 0.171(5) Uani 1 1 d .
O4 O -1.0079(11) 0.3439(4) 0.5302(2) 0.121(3) Uani 1 1 d .
C49 C -0.4754(18) 0.3444(8) 0.8491(3) 0.106(4) Uani 1 1 d .
C50 C -0.5249(19) 0.3323(8) 0.8823(4) 0.162(6) Uani 1 1 d .
H50A H -0.4866 0.2881 0.8892 0.244 Uiso 1 1 calc R
H50B H -0.6327 0.3321 0.8834 0.244 Uiso 1 1 calc R
H50C H -0.4860 0.3692 0.8948 0.244 Uiso 1 1 calc R
O5 O -0.3838(13) 0.3029(5) 0.8398(2) 0.157(4) Uani 1 1 d .
O6 O -0.5097(12) 0.3970(5) 0.8365(2) 0.136(4) Uani 1 1 d .
C51 C -0.2742(14) 0.6833(7) 0.5212(3) 0.098(4) Uani 1 1 d .
H51A H -0.3225 0.7251 0.5133 0.117 Uiso 1 1 calc R
H51B H -0.3527 0.6531 0.5291 0.117 Uiso 1 1 calc R
C52 C -0.1980(19) 0.6453(8) 0.4946(3) 0.130(5) Uani 1 1 d .
H52A H -0.1240 0.6760 0.4854 0.156 Uiso 1 1 calc R
H52B H -0.1461 0.6041 0.5021 0.156 Uiso 1 1 calc R
C53 C -0.311(2) 0.6238(10) 0.4713(4) 0.153(6) Uani 1 1 d .
H53A H -0.3824 0.5919 0.4805 0.184 Uiso 1 1 calc R
H53B H -0.3657 0.6650 0.4647 0.184 Uiso 1 1 calc R
C54 C -0.243(2) 0.5895(11) 0.4445(3) 0.205(11) Uani 1 1 d .
H54A H -0.3215 0.5750 0.4309 0.308 Uiso 1 1 calc R
H54B H -0.1867 0.5492 0.4509 0.308 Uiso 1 1 calc R
H54C H -0.1777 0.6219 0.4344 0.308 Uiso 1 1 calc R
C55 C -0.0543(13) 0.7568(7) 0.5374(3) 0.120(4) Uani 1 1 d .
H55A H 0.0049 0.7698 0.5550 0.144 Uiso 1 1 calc R
H55B H 0.0125 0.7335 0.5233 0.144 Uiso 1 1 calc R
C56 C -0.1120(15) 0.8232(6) 0.5227(3) 0.120(4) Uani 1 1 d .
H56A H -0.1771 0.8476 0.5368 0.145 Uiso 1 1 calc R
H56B H -0.1711 0.8110 0.5050 0.145 Uiso 1 1 calc R
C57 C 0.0152(18) 0.8714(8) 0.5133(4) 0.154(6) Uani 1 1 d .
H57A H 0.0734 0.8834 0.5311 0.185 Uiso 1 1 calc R
H57B H 0.0809 0.8462 0.4996 0.185 Uiso 1 1 calc R
C58 C -0.033(2) 0.9351(9) 0.4988(4) 0.201(9) Uani 1 1 d .
H58A H 0.0533 0.9642 0.4948 0.302 Uiso 1 1 calc R
H58B H -0.1013 0.9596 0.5118 0.302 Uiso 1 1 calc R
H58C H -0.0818 0.9241 0.4800 0.302 Uiso 1 1 calc R
C59 C -0.2789(13) 0.7357(6) 0.5703(3) 0.088(4) Uani 1 1 d .
H59A H -0.3486 0.6997 0.5768 0.106 Uiso 1 1 calc R
H59B H -0.3371 0.7725 0.5606 0.106 Uiso 1 1 calc R
C60 C -0.1978(16) 0.7670(7) 0.5989(4) 0.123(5) Uani 1 1 d .
H60A H -0.1151 0.7368 0.6048 0.147 Uiso 1 1 calc R
H60B H -0.1573 0.8129 0.5941 0.147 Uiso 1 1 calc R
C61 C -0.3092(17) 0.7731(8) 0.6248(3) 0.115(4) Uani 1 1 d .
H61A H -0.2709 0.8072 0.6391 0.138 Uiso 1 1 calc R
H61B H -0.4029 0.7913 0.6168 0.138 Uiso 1 1 calc R
C62 C -0.3416(19) 0.7075(8) 0.6413(3) 0.147(5) Uani 1 1 d .
H62A H -0.4173 0.7160 0.6563 0.221 Uiso 1 1 calc R
H62B H -0.2516 0.6910 0.6509 0.221 Uiso 1 1 calc R
H62C H -0.3770 0.6727 0.6273 0.221 Uiso 1 1 calc R
C63 C -0.0866(12) 0.6439(6) 0.5602(3) 0.109(4) Uani 1 1 d .
H63A H -0.0313 0.6602 0.5778 0.131 Uiso 1 1 calc R
H63B H -0.0135 0.6289 0.5453 0.131 Uiso 1 1 calc R
C64 C -0.1801(17) 0.5800(6) 0.5696(3) 0.121(4) Uani 1 1 d .
H64A H -0.2647 0.5953 0.5818 0.146 Uiso 1 1 calc R
H64B H -0.2195 0.5572 0.5517 0.146 Uiso 1 1 calc R
C65 C -0.0885(18) 0.5287(8) 0.5873(4) 0.160(6) Uani 1 1 d .
H65A H 0.0047 0.5208 0.5765 0.192 Uiso 1 1 calc R
H65B H -0.0628 0.5502 0.6066 0.192 Uiso 1 1 calc R
C66 C -0.1559(19) 0.4615(9) 0.5935(4) 0.166(6) Uani 1 1 d .
H66A H -0.0866 0.4330 0.6047 0.249 Uiso 1 1 calc R
H66B H -0.1799 0.4387 0.5747 0.249 Uiso 1 1 calc R
H66C H -0.2461 0.4679 0.6051 0.249 Uiso 1 1 calc R
C67 C 0.2713(14) 0.5665(8) 0.8445(3) 0.102(5) Uani 1 1 d .
H67A H 0.3295 0.5265 0.8513 0.122 Uiso 1 1 calc R
H67B H 0.3417 0.6013 0.8370 0.122 Uiso 1 1 calc R
C68 C 0.1916(19) 0.5966(9) 0.8712(4) 0.149(6) Uani 1 1 d .
H68A H 0.1195 0.5630 0.8790 0.179 Uiso 1 1 calc R
H68B H 0.1374 0.6385 0.8653 0.179 Uiso 1 1 calc R
C69 C 0.307(3) 0.6146(13) 0.8959(4) 0.240(13) Uani 1 1 d .
H69A H 0.3339 0.5719 0.9066 0.288 Uiso 1 1 calc R
H69B H 0.3978 0.6320 0.8862 0.288 Uiso 1 1 calc R
C70 C 0.262(3) 0.6613(10) 0.9159(8) 0.283(18) Uani 1 1 d .
H70A H 0.3424 0.6707 0.9299 0.424 Uiso 1 1 calc R
H70B H 0.1769 0.6435 0.9267 0.424 Uiso 1 1 calc R
H70C H 0.2350 0.7038 0.9057 0.424 Uiso 1 1 calc R
C71 C 0.0873(13) 0.6054(6) 0.8055(3) 0.104(4) Uani 1 1 d .
H71A H 0.0302 0.5893 0.7881 0.125 Uiso 1 1 calc R
H71B H 0.0156 0.6211 0.8206 0.125 Uiso 1 1 calc R
C72 C 0.1785(16) 0.6668(6) 0.7959(3) 0.119(4) Uani 1 1 d .
H72A H 0.2177 0.6902 0.8138 0.143 Uiso 1 1 calc R
H72B H 0.2634 0.6507 0.7840 0.143 Uiso 1 1 calc R
C73 C 0.0905(19) 0.7174(8) 0.7779(4) 0.166(6) Uani 1 1 d .
H73A H -0.0027 0.7267 0.7886 0.200 Uiso 1 1 calc R
H73B H 0.0645 0.6953 0.7588 0.200 Uiso 1 1 calc R
C74 C 0.163(2) 0.7857(7) 0.7711(4) 0.167(7) Uani 1 1 d .
H74A H 0.0968 0.8139 0.7591 0.250 Uiso 1 1 calc R
H74B H 0.2550 0.7778 0.7601 0.250 Uiso 1 1 calc R
H74C H 0.1856 0.8096 0.7897 0.250 Uiso 1 1 calc R
C75 C 0.2760(14) 0.5114(7) 0.7939(3) 0.094(4) Uani 1 1 d .
H75A H 0.3418 0.5481 0.7864 0.113 Uiso 1 1 calc R
H75B H 0.3391 0.4764 0.8034 0.113 Uiso 1 1 calc R
C76 C 0.2016(16) 0.4788(7) 0.7677(3) 0.101(4) Uani 1 1 d .
H76A H 0.1155 0.5070 0.7619 0.121 Uiso 1 1 calc R
H76B H 0.1653 0.4327 0.7734 0.121 Uiso 1 1 calc R
C77 C 0.3080(17) 0.4720(7) 0.7409(4) 0.120(4) Uani 1 1 d .
H77A H 0.2659 0.4396 0.7263 0.144 Uiso 1 1 calc R
H77B H 0.4034 0.4532 0.7478 0.144 Uiso 1 1 calc R
C78 C 0.3337(17) 0.5430(8) 0.7259(3) 0.146(5) Uani 1 1 d .
H78A H 0.4007 0.5375 0.7090 0.219 Uiso 1 1 calc R
H78B H 0.3772 0.5748 0.7403 0.219 Uiso 1 1 calc R
H78C H 0.2394 0.5614 0.7189 0.219 Uiso 1 1 calc R
C79 C 0.0551(12) 0.4902(6) 0.8292(3) 0.109(4) Uani 1 1 d .
H79A H -0.0101 0.5133 0.8437 0.131 Uiso 1 1 calc R
H79B H -0.0064 0.4769 0.8120 0.131 Uiso 1 1 calc R
C80 C 0.1163(16) 0.4244(8) 0.8436(4) 0.146(5) Uani 1 1 d .
H80A H 0.1847 0.4016 0.8296 0.175 Uiso 1 1 calc R
H80B H 0.1723 0.4366 0.8617 0.175 Uiso 1 1 calc R
C81 C -0.0041(19) 0.3763(9) 0.8515(5) 0.206(11) Uani 1 1 d .
H81A H -0.0725 0.4010 0.8649 0.248 Uiso 1 1 calc R
H81B H -0.0592 0.3658 0.8331 0.248 Uiso 1 1 calc R
C82 C 0.033(2) 0.3107(8) 0.8657(5) 0.192(9) Uani 1 1 d .
H82A H -0.0572 0.2863 0.8709 0.288 Uiso 1 1 calc R
H82B H 0.0912 0.3194 0.8837 0.288 Uiso 1 1 calc R
H82C H 0.0914 0.2827 0.8519 0.288 Uiso 1 1 calc R
N5 N -0.1736(10) 0.7048(5) 0.5473(2) 0.088(2) Uani 1 1 d .
N6 N 0.1733(10) 0.5434(4) 0.8184(2) 0.090(3) Uani 1 1 d .

loop_
_atom_site_aniso_label
_atom_site_aniso_U_11
_atom_site_aniso_U_22
_atom_site_aniso_U_33
_atom_site_aniso_U_23
_atom_site_aniso_U_13
_atom_site_aniso_U_12
C1 0.081(10) 0.084(10) 0.117(12) 0.009(9) 0.017(9) -0.009(7)
C2 0.075(8) 0.107(10) 0.095(10) -0.026(9) -0.003(7) -0.009(7)
C3 0.106(10) 0.106(10) 0.100(10) 0.008(9) -0.001(8) 0.012(8)
C4 0.113(10) 0.086(9) 0.129(12) -0.036(8) -0.003(9) -0.005(8)
C5 0.063(7) 0.126(11) 0.066(8) -0.029(8) -0.014(6) 0.010(7)
C6 0.111(11) 0.129(13) 0.106(12) -0.021(10) -0.012(10) -0.008(10)
C7 0.112(12) 0.197(17) 0.083(10) -0.025(12) -0.015(9) 0.020(13)
C8 0.089(10) 0.151(14) 0.097(11) 0.009(11) -0.006(8) 0.031(9)
C9 0.162(15) 0.133(13) 0.096(11) 0.037(10) 0.013(11) 0.037(11)
C10 0.129(13) 0.124(12) 0.119(13) -0.003(11) -0.016(10) 0.020(10)
C11 0.083(10) 0.127(15) 0.097(13) 0.022(10) 0.013(7) 0.002(7)
C12 0.070(8) 0.126(13) 0.103(12) 0.007(11) 0.018(9) 0.004(9)
C13 0.077(9) 0.111(11) 0.091(11) -0.017(9) -0.012(7) -0.001(7)
C14 0.104(13) 0.091(11) 0.122(13) 0.003(11) 0.012(8) -0.002(8)
C15 0.062(7) 0.085(8) 0.087(8) -0.014(7) -0.018(6) -0.008(6)
C16 0.051(7) 0.109(10) 0.098(10) -0.008(8) 0.010(7) 0.022(7)
C17 0.066(8) 0.106(10) 0.095(10) 0.004(9) 0.006(7) 0.006(7)
C18 0.070(9) 0.066(9) 0.144(14) 0.028(10) 0.014(8) -0.004(6)
C19 0.115(10) 0.096(10) 0.114(10) 0.003(9) 0.043(9) 0.003(9)
C20 0.160(15) 0.113(13) 0.164(17) -0.013(14) 0.018(14) -0.033(11)
C21 0.23(2) 0.068(11) 0.17(2) 0.032(12) 0.001(14) -0.017(10)
C22 0.195(15) 0.089(11) 0.123(12) 0.028(10) -0.045(11) -0.008(10)
C23 0.103(10) 0.118(13) 0.120(13) -0.006(12) -0.014(9) 0.003(8)
C24 0.081(9) 0.096(10) 0.088(9) -0.022(8) 0.010(8) -0.008(8)
C25 0.072(8) 0.098(9) 0.083(9) 0.005(8) -0.002(7) -0.001(7)
C26 0.078(8) 0.103(9) 0.117(11) -0.023(8) 0.014(8) 0.024(7)
C27 0.081(8) 0.129(11) 0.091(9) -0.025(8) 0.005(7) 0.001(8)
C28 0.084(8) 0.116(10) 0.080(9) -0.019(9) -0.012(8) 0.000(8)
C29 0.086(9) 0.158(15) 0.091(11) -0.027(11) 0.011(8) -0.015(10)
C30 0.091(10) 0.119(11) 0.099(10) 0.011(10) 0.012(9) -0.030(9)
C31 0.091(10) 0.101(11) 0.097(11) -0.005(9) -0.016(8) 0.001(8)
C32 0.102(11) 0.150(15) 0.132(13) 0.001(12) -0.003(10) -0.029(11)
C33 0.132(14) 0.107(12) 0.172(17) 0.040(13) -0.038(13) 0.006(11)
C34 0.130(14) 0.093(14) 0.139(17) -0.011(12) -0.004(10) 0.018(8)
C35 0.080(8) 0.087(10) 0.093(11) -0.009(9) -0.018(8) 0.019(8)
C36 0.109(11) 0.106(11) 0.090(12) 0.005(10) -0.006(8) 0.019(8)
C37 0.065(9) 0.115(11) 0.056(8) -0.002(8) 0.001(5) 0.012(6)
C38 0.071(8) 0.105(9) 0.065(8) -0.004(7) -0.013(6) 0.008(7)
C39 0.067(7) 0.096(9) 0.073(8) -0.013(7) -0.013(6) 0.002(6)
C40 0.078(8) 0.120(11) 0.066(8) 0.000(8) -0.024(7) -0.019(8)
C41 0.089(9) 0.093(12) 0.086(11) -0.019(9) 0.006(7) -0.009(7)
C42 0.120(11) 0.083(10) 0.119(11) -0.018(9) 0.026(9) -0.009(8)
C43 0.151(13) 0.070(9) 0.173(17) 0.019(11) 0.028(13) -0.014(9)
C44 0.21(2) 0.160(19) 0.100(14) 0.019(13) 0.039(12) 0.001(14)
C45 0.208(19) 0.165(19) 0.105(14) -0.015(15) 0.046(12) 0.006(15)
C46 0.163(13) 0.099(11) 0.094(12) 0.019(11) 0.018(9) 0.011(9)
N1 0.098(7) 0.099(8) 0.083(8) -0.008(7) -0.025(7) -0.017(7)
N2 0.092(10) 0.093(10) 0.103(10) 0.017(9) -0.011(6) -0.016(5)
N3 0.079(7) 0.103(8) 0.112(9) 0.006(7) 0.007(7) 0.017(7)
N4 0.091(10) 0.099(9) 0.104(11) -0.004(9) 0.007(6) 0.010(5)
O1 0.125(7) 0.104(6) 0.126(7) 0.011(5) -0.005(6) -0.030(5)
O2 0.114(7) 0.105(6) 0.124(7) -0.017(5) 0.023(5) 0.026(5)
C47 0.082(9) 0.106(11) 0.080(9) 0.004(8) 0.005(7) -0.007(8)
C48 0.161(15) 0.171(14) 0.118(12) 0.051(10) -0.030(11) -0.027(11)
O3 0.202(11) 0.141(8) 0.168(9) 0.055(7) -0.082(9) -0.081(8)
O4 0.145(8) 0.113(7) 0.105(7) 0.010(5) -0.011(6) -0.028(6)
C49 0.107(11) 0.088(10) 0.124(13) -0.014(9) 0.034(9) 0.008(9)
C50 0.151(14) 0.201(15) 0.136(13) 0.012(11) 0.055(11) 0.038(12)
O5 0.193(10) 0.159(8) 0.118(7) 0.010(6) 0.043(7) 0.097(8)
O6 0.133(8) 0.111(7) 0.164(9) 0.016(6) 0.014(7) 0.049(6)
C51 0.095(9) 0.103(10) 0.096(11) -0.011(9) 0.003(9) 0.014(7)
C52 0.154(13) 0.131(12) 0.105(12) 0.013(9) 0.012(12) 0.033(11)
C53 0.172(16) 0.180(14) 0.107(13) -0.013(11) 0.012(12) 0.030(13)
C54 0.22(2) 0.32(3) 0.068(9) -0.057(12) -0.022(10) 0.053(16)
C55 0.073(8) 0.139(11) 0.148(12) 0.027(9) 0.003(8) -0.015(8)
C56 0.124(11) 0.086(8) 0.152(12) 0.031(8) 0.004(10) -0.012(8)
C57 0.138(14) 0.132(12) 0.192(17) 0.033(12) -0.015(12) -0.017(12)
C58 0.24(2) 0.168(16) 0.197(19) 0.081(15) -0.051(17) -0.082(15)
C59 0.062(7) 0.091(8) 0.111(10) -0.012(8) -0.020(8) 0.013(7)
C60 0.079(9) 0.131(11) 0.158(14) -0.009(10) -0.019(12) 0.006(9)
C61 0.108(10) 0.139(12) 0.098(10) -0.037(10) -0.015(10) 0.002(10)
C62 0.177(17) 0.139(12) 0.125(12) 0.018(10) 0.026(12) -0.001(11)
C63 0.086(9) 0.106(9) 0.136(11) -0.003(8) -0.002(8) 0.015(8)
C64 0.124(11) 0.096(9) 0.144(12) 0.004(9) 0.025(10) 0.014(10)
C65 0.152(14) 0.087(10) 0.241(19) 0.013(12) -0.003(13) 0.014(10)
C66 0.155(15) 0.156(15) 0.188(15) 0.010(13) 0.025(13) 0.047(13)
C67 0.084(9) 0.137(12) 0.085(10) 0.010(9) -0.010(9) 0.005(8)
C68 0.142(13) 0.190(16) 0.116(12) -0.035(11) 0.033(12) -0.014(11)
C69 0.25(2) 0.33(3) 0.139(16) -0.134(18) -0.056(16) 0.13(2)
C70 0.29(4) 0.15(2) 0.41(5) 0.10(3) -0.04(3) -0.018(17)
C71 0.093(9) 0.093(8) 0.125(10) 0.009(8) 0.003(8) 0.031(8)
C72 0.117(10) 0.103(10) 0.137(11) 0.017(9) -0.015(10) 0.017(10)
C73 0.170(15) 0.110(11) 0.219(18) 0.050(11) -0.006(13) 0.048(11)
C74 0.205(19) 0.103(10) 0.192(16) 0.024(11) 0.045(14) 0.042(12)
C75 0.070(8) 0.110(10) 0.103(11) 0.011(9) 0.017(8) -0.004(7)
C76 0.104(9) 0.099(9) 0.099(10) -0.007(8) -0.025(10) -0.012(8)
C77 0.108(10) 0.107(11) 0.144(13) -0.015(10) -0.002(11) 0.006(9)
C78 0.158(14) 0.165(14) 0.115(11) -0.004(10) -0.001(11) 0.002(11)
C79 0.069(8) 0.126(10) 0.132(10) 0.017(8) 0.008(7) -0.006(8)
C80 0.103(11) 0.142(11) 0.192(14) 0.051(11) -0.024(11) -0.024(10)
C81 0.127(14) 0.136(13) 0.36(3) 0.091(17) -0.068(16) -0.062(13)
C82 0.198(19) 0.124(13) 0.25(2) 0.040(14) -0.061(17) -0.057(12)
N5 0.060(7) 0.097(7) 0.107(8) 0.012(6) -0.007(6) 0.013(6)
N6 0.068(7) 0.083(6) 0.119(8) 0.006(6) 0.013(6) 0.006(6)

loop_
_atom_type_symbol
_atom_type_description
_atom_type_scat_dispersion_real
_atom_type_scat_dispersion_imag
_atom_type_scat_source
C C 0.0033 0.0016 'International Tables Vol C Tables 4.2.6.8 and 6.1.1.4'
H H 0.0000 0.0000 'International Tables Vol C Tables 4.2.6.8 and 6.1.1.4'
N N 0.0061 0.0033 'International Tables Vol C Tables 4.2.6.8 and 6.1.1.4'
O O 0.0106 0.0060 'International Tables Vol C Tables 4.2.6.8 and 6.1.1.4'

loop_
_geom_angle_atom_site_label_1
_geom_angle_atom_site_label_2
_geom_angle_atom_site_label_3
_geom_angle
O1 C1 N2 123.5(13)
O1 C1 N1 124.2(14)
N2 C1 N1 112.1(13)
C3 C2 N1 122.6(12)
C3 C2 C15 116.4(12)
N1 C2 C15 121.0(11)
C2 C3 C4 123.1(12)
C2 C3 H3 118.4
C4 C3 H3 118.4
C5 C4 C3 120.8(12)
C5 C4 H4 119.6
C3 C4 H4 119.6
C16 C5 C4 117.5(12)
C16 C5 C6 120.9(14)
C4 C5 C6 121.5(13)
C7 C6 C5 120.3(14)
C7 C6 H6 119.9
C5 C6 H6 119.9
C6 C7 C8 122.4(15)
C6 C7 H7 118.8
C8 C7 H7 118.8
C9 C8 C7 127.2(16)
C9 C8 C17 116.7(15)
C7 C8 C17 116.1(15)
C10 C9 C8 121.6(14)
C10 C9 H9 119.2
C8 C9 H9 119.2
C11 C10 C9 123.6(16)
C11 C10 H10 118.2
C9 C10 H10 118.2
C10 C11 C12 118.2(16)
C10 C11 H11 120.9
C12 C11 H11 120.9
C11 C12 C17 121.1(15)
C11 C12 C13 121.8(17)
C17 C12 C13 116.9(14)
C14 C13 C12 121.0(14)
C14 C13 H13 119.5
C12 C13 H13 119.5
C13 C14 C15 123.8(15)
C13 C14 H14 118.1
C15 C14 H14 118.1
C16 C15 C14 118.4(12)
C16 C15 C2 120.6(11)
C14 C15 C2 121.0(12)
C5 C16 C15 121.4(12)
C5 C16 C17 118.9(12)
C15 C16 C17 119.7(12)
C12 C17 C16 120.2(12)
C12 C17 C8 118.6(14)
C16 C17 C8 121.3(14)
N2 C18 C19 124.1(18)
N2 C18 C23 119.3(15)
C19 C18 C23 116.5(15)
C20 C19 C18 120.0(15)
C20 C19 H19 120.0
C18 C19 H19 120.0
C21 C20 C19 120.8(16)
C21 C20 H20 119.6
C19 C20 H20 119.6
C20 C21 C22 124.5(19)
C20 C21 H21 117.7
C22 C21 H21 117.7
C23 C22 C21 112.4(17)
C23 C22 H22 123.8
C21 C22 H22 123.8
C18 C23 C22 125.6(15)
C18 C23 H23 117.2
C22 C23 H23 117.2
O2 C24 N4 125.1(13)
O2 C24 N3 124.0(12)
N4 C24 N3 110.9(12)
C26 C25 N3 123.5(12)
C26 C25 C38 121.4(11)
N3 C25 C38 115.1(11)
C27 C26 C25 120.5(11)
C27 C26 H26 119.7
C25 C26 H26 119.8
C28 C27 C26 121.3(12)
C28 C27 H27 119.4
C26 C27 H27 119.4
C27 C28 C39 119.0(12)
C27 C28 C29 123.9(14)
C39 C28 C29 117.1(13)
C30 C29 C28 122.1(14)
C30 C29 H29 119.0
C28 C29 H29 119.0
C29 C30 C31 121.4(14)
C29 C30 H30 119.3
C31 C30 H30 119.3
C32 C31 C40 118.0(14)
C32 C31 C30 120.3(16)
C40 C31 C30 121.5(14)
C33 C32 C31 121.2(15)
C33 C32 H32 119.4
C31 C32 H32 119.4
C34 C33 C32 118.6(15)
C34 C33 H33 120.7
C32 C33 H33 120.7
C33 C34 C35 123.8(17)
C33 C34 H34 118.1
C35 C34 H34 118.1
C36 C35 C34 124.3(16)
C36 C35 C40 119.3(14)
C34 C35 C40 116.4(15)
C35 C36 C37 122.5(14)
C35 C36 H36 118.7
C37 C36 H36 118.7
C36 C37 C38 120.2(12)
C36 C37 H37 119.9
C38 C37 H37 119.9
C25 C38 C39 117.3(11)
C25 C38 C37 124.5(11)
C39 C38 C37 118.2(11)
C38 C39 C28 120.6(11)
C38 C39 C40 119.4(11)
C28 C39 C40 120.0(12)
C31 C40 C35 121.9(14)
C31 C40 C39 117.8(13)
C35 C40 C39 120.3(12)
C46 C41 C42 122.6(16)
C46 C41 N4 113.4(15)
C42 C41 N4 123.9(15)
C41 C42 C43 116.9(14)
C41 C42 H42 121.6
C43 C42 H42 121.5
C42 C43 C44 124.8(16)
C42 C43 H43 117.6
C44 C43 H43 117.6
C45 C44 C43 109(2)
C45 C44 H44 125.4
C43 C44 H44 125.4
C46 C45 C44 132(2)
C46 C45 H45 113.9
C44 C45 H45 113.9
C45 C46 C41 114.1(17)
C45 C46 H46 123.0
C41 C46 H46 123.0
C1 N1 C2 129.8(12)
C1 N1 H1N 114(7)
C2 N1 H1N 116(7)
C1 N2 C18 129.7(13)
C1 N2 H2N 121(7)
C18 N2 H2N 109(7)
C25 N3 C24 127.8(11)
C25 N3 H3N 125(7)
C24 N3 H3N 107(7)
C24 N4 C41 127.2(12)
C24 N4 H4N 120(7)
C41 N4 H4N 112(7)
O3 C47 O4 125.1(13)
O3 C47 C48 114.7(14)
O4 C47 C48 120.1(14)
C47 C48 H48A 109.5
C47 C48 H48B 109.5
H48A C48 H48B 109.5
C47 C48 H48C 109.5
H48A C48 H48C 109.5
H48B C48 H48C 109.5
O6 C49 O5 124.8(15)
O6 C49 C50 119.7(13)
O5 C49 C50 114.4(14)
C49 C50 H50A 109.5
C49 C50 H50B 109.5
H50A C50 H50B 109.5
C49 C50 H50C 109.5
H50A C50 H50C 109.5
H50B C50 H50C 109.5
N5 C51 C52 116.7(11)
N5 C51 H51A 108.1
C52 C51 H51A 108.1
N5 C51 H51B 108.1
C52 C51 H51B 108.1
H51A C51 H51B 107.3
C53 C52 C51 111.1(15)
C53 C52 H52A 109.4
C51 C52 H52A 109.4
C53 C52 H52B 109.4
C51 C52 H52B 109.4
H52A C52 H52B 108.0
C54 C53 C52 113.6(16)
C54 C53 H53A 108.9
C52 C53 H53A 108.9
C54 C53 H53B 108.9
C52 C53 H53B 108.9
H53A C53 H53B 107.7
C53 C54 H54A 109.5
C53 C54 H54B 109.5
H54A C54 H54B 109.5
C53 C54 H54C 109.5
H54A C54 H54C 109.5
H54B C54 H54C 109.5
C56 C55 N5 115.8(10)
C56 C55 H55A 108.3
N5 C55 H55A 108.3
C56 C55 H55B 108.3
N5 C55 H55B 108.3
H55A C55 H55B 107.4
C55 C56 C57 111.9(12)
C55 C56 H56A 109.2
C57 C56 H56A 109.2
C55 C56 H56B 109.2
C57 C56 H56B 109.2
H56A C56 H56B 107.9
C58 C57 C56 114.5(14)
C58 C57 H57A 108.6
C56 C57 H57A 108.6
C58 C57 H57B 108.6
C56 C57 H57B 108.6
H57A C57 H57B 107.6
C57 C58 H58A 109.5
C57 C58 H58B 109.5
H58A C58 H58B 109.5
C57 C58 H58C 109.5
H58A C58 H58C 109.5
H58B C58 H58C 109.5
N5 C59 C60 113.9(10)
N5 C59 H59A 108.8
C60 C59 H59A 108.8
N5 C59 H59B 108.8
C60 C59 H59B 108.8
H59A C59 H59B 107.7
C61 C60 C59 109.6(12)
C61 C60 H60A 109.8
C59 C60 H60A 109.8
C61 C60 H60B 109.8
C59 C60 H60B 109.8
H60A C60 H60B 108.2
C62 C61 C60 115.7(12)
C62 C61 H61A 108.3
C60 C61 H61A 108.3
C62 C61 H61B 108.4
C60 C61 H61B 108.4
H61A C61 H61B 107.4
C61 C62 H62A 109.5
C61 C62 H62B 109.5
H62A C62 H62B 109.5
C61 C62 H62C 109.5
H62A C62 H62C 109.5
H62B C62 H62C 109.5
N5 C63 C64 116.0(9)
N5 C63 H63A 108.3
C64 C63 H63A 108.3
N5 C63 H63B 108.3
C64 C63 H63B 108.3
H63A C63 H63B 107.4
C65 C64 C63 111.6(13)
C65 C64 H64A 109.3
C63 C64 H64A 109.3
C65 C64 H64B 109.3
C63 C64 H64B 109.3
H64A C64 H64B 108.0
C66 C65 C64 117.1(14)
C66 C65 H65A 108.0
C64 C65 H65A 108.0
C66 C65 H65B 108.0
C64 C65 H65B 108.0
H65A C65 H65B 107.3
C65 C66 H66A 109.5
C65 C66 H66B 109.5
H66A C66 H66B 109.5
C65 C66 H66C 109.5
H66A C66 H66C 109.5
H66B C66 H66C 109.5
C68 C67 N6 116.3(11)
C68 C67 H67A 108.2
N6 C67 H67A 108.2
C68 C67 H67B 108.2
N6 C67 H67B 108.2
H67A C67 H67B 107.4
C67 C68 C69 109.2(15)
C67 C68 H68A 109.8
C69 C68 H68A 109.8
C67 C68 H68B 109.8
C69 C68 H68B 109.8
H68A C68 H68B 108.3
C70 C69 C68 115(2)
C70 C69 H69A 108.5
C68 C69 H69A 108.5
C70 C69 H69B 108.5
C68 C69 H69B 108.5
H69A C69 H69B 107.5
C69 C70 H70A 109.4
C69 C70 H70B 109.5
H70A C70 H70B 109.5
C69 C70 H70C 109.5
H70A C70 H70C 109.5
H70B C70 H70C 109.5
C72 C71 N6 116.5(10)
C72 C71 H71A 108.2
N6 C71 H71A 108.2
C72 C71 H71B 108.2
N6 C71 H71B 108.2
H71A C71 H71B 107.3
C73 C72 C71 112.3(13)
C73 C72 H72A 109.2
C71 C72 H72A 109.2
C73 C72 H72B 109.2
C71 C72 H72B 109.1
H72A C72 H72B 107.9
C72 C73 C74 116.8(15)
C72 C73 H73A 108.1
C74 C73 H73A 108.1
C72 C73 H73B 108.1
C74 C73 H73B 108.1
H73A C73 H73B 107.3
C73 C74 H74A 109.5
C73 C74 H74B 109.5
H74A C74 H74B 109.5
C73 C74 H74C 109.5
H74A C74 H74C 109.5
H74B C74 H74C 109.5
C76 C75 N6 116.9(11)
C76 C75 H75A 108.1
N6 C75 H75A 108.1
C76 C75 H75B 108.1
N6 C75 H75B 108.1
H75A C75 H75B 107.3
C75 C76 C77 111.5(12)
C75 C76 H76A 109.3
C77 C76 H76A 109.3
C75 C76 H76B 109.3
C77 C76 H76B 109.3
H76A C76 H76B 108.0
C76 C77 C78 110.9(11)
C76 C77 H77A 109.5
C78 C77 H77A 109.5
C76 C77 H77B 109.5
C78 C77 H77B 109.5
H77A C77 H77B 108.1
C77 C78 H78A 109.5
C77 C78 H78B 109.5
H78A C78 H78B 109.5
C77 C78 H78C 109.5
H78A C78 H78C 109.5
H78B C78 H78C 109.5
C80 C79 N6 115.7(9)
C80 C79 H79A 108.4
N6 C79 H79A 108.4
C80 C79 H79B 108.4
N6 C79 H79B 108.4
H79A C79 H79B 107.4
C81 C80 C79 111.2(12)
C81 C80 H80A 109.4
C79 C80 H80A 109.4
C81 C80 H80B 109.4
C79 C80 H80B 109.4
H80A C80 H80B 108.0
C82 C81 C80 118.9(15)
C82 C81 H81A 107.6
C80 C81 H81A 107.6
C82 C81 H81B 107.6
C80 C81 H81B 107.6
H81A C81 H81B 107.0
C81 C82 H82A 109.5
C81 C82 H82B 109.5
H82A C82 H82B 109.5
C81 C82 H82C 109.5
H82A C82 H82C 109.5
H82B C82 H82C 109.5
C59 N5 C63 111.7(9)
C59 N5 C55 112.0(10)
C63 N5 C55 104.8(8)
C59 N5 C51 104.6(9)
C63 N5 C51 112.4(10)
C55 N5 C51 111.6(10)
C67 N6 C71 110.4(9)
C67 N6 C79 110.5(10)
C71 N6 C79 106.6(9)
C67 N6 C75 108.0(10)
C71 N6 C75 110.0(9)
C79 N6 C75 111.3(9)

loop_
_geom_bond_atom_site_label_1
_geom_bond_atom_site_label_2
_geom_bond_distance
C1 O1 1.232(13)
C1 N2 1.343(17)
C1 N1 1.358(14)
C2 C3 1.360(15)
C2 N1 1.371(15)
C2 C15 1.438(14)
C3 C4 1.399(16)
C3 H3 0.9300
C4 C5 1.396(15)
C4 H4 0.9300
C5 C16 1.390(14)
C5 C6 1.401(18)
C6 C7 1.386(16)
C6 H6 0.9300
C7 C8 1.423(18)
C7 H7 0.9300
C8 C9 1.418(16)
C8 C17 1.445(16)
C9 C10 1.355(18)
C9 H9 0.9300
C10 C11 1.352(18)
C10 H10 0.9300
C11 C12 1.401(18)
C11 H11 0.9300
C12 C17 1.432(18)
C12 C13 1.45(2)
C13 C14 1.321(19)
C13 H13 0.9300
C14 C15 1.402(16)
C14 H14 0.9300
C15 C16 1.401(14)
C16 C17 1.435(14)
C18 N2 1.366(18)
C18 C19 1.393(19)
C18 C23 1.40(2)
C19 C20 1.39(2)
C19 H19 0.9300
C20 C21 1.33(2)
C20 H20 0.9300
C21 C22 1.41(2)
C21 H21 0.9300
C22 C23 1.41(2)
C22 H22 0.9300
C23 H23 0.9300
C24 O2 1.217(12)
C24 N4 1.380(16)
C24 N3 1.396(14)
C25 C26 1.386(14)
C25 N3 1.396(14)
C25 C38 1.410(13)
C26 C27 1.380(15)
C26 H26 0.9300
C27 C28 1.374(14)
C27 H27 0.9300
C28 C39 1.432(14)
C28 C29 1.467(19)
C29 C30 1.310(15)
C29 H29 0.9300
C30 C31 1.416(17)
C30 H30 0.9300
C31 C32 1.396(17)
C31 C40 1.399(16)
C32 C33 1.385(19)
C32 H32 0.9300
C33 C34 1.37(2)
C33 H33 0.9300
C34 C35 1.378(19)
C34 H34 0.9300
C35 C36 1.375(19)
C35 C40 1.413(16)
C36 C37 1.403(18)
C36 H36 0.9300
C37 C38 1.442(15)
C37 H37 0.9300
C38 C39 1.423(14)
C39 C40 1.458(14)
C41 C46 1.341(19)
C41 C42 1.357(18)
C41 N4 1.437(19)
C42 C43 1.377(17)
C42 H42 0.9300
C43 C44 1.38(2)
C43 H43 0.9300
C44 C45 1.34(2)
C44 H44 0.9300
C45 C46 1.32(2)
C45 H45 0.9300
C46 H46 0.9300
N1 H1N 0.962(11)
N2 H2N 0.961(11)
N3 H3N 0.961(11)
N4 H4N 0.960(11)
C47 O3 1.212(13)
C47 O4 1.241(14)
C47 C48 1.458(17)
C48 H48A 0.9600
C48 H48B 0.9600
C48 H48C 0.9600
C49 O6 1.186(15)
C49 O5 1.207(14)
C49 C50 1.548(19)
C50 H50A 0.9600
C50 H50B 0.9600
C50 H50C 0.9600
C51 N5 1.518(15)
C51 C52 1.537(19)
C51 H51A 0.9700
C51 H51B 0.9700
C52 C53 1.50(2)
C52 H52A 0.9700
C52 H52B 0.9700
C53 C54 1.48(2)
C53 H53A 0.9700
C53 H53B 0.9700
C54 H54A 0.9600
C54 H54B 0.9600
C54 H54C 0.9600
C55 C56 1.513(14)
C55 N5 1.517(13)
C55 H55A 0.9700
C55 H55B 0.9700
C56 C57 1.516(17)
C56 H56A 0.9700
C56 H56B 0.9700
C57 C58 1.439(18)
C57 H57A 0.9700
C57 H57B 0.9700
C58 H58A 0.9600
C58 H58B 0.9600
C58 H58C 0.9600
C59 N5 1.499(14)
C59 C60 1.574(18)
C59 H59A 0.9700
C59 H59B 0.9700
C60 C61 1.516(19)
C60 H60A 0.9700
C60 H60B 0.9700
C61 C62 1.478(16)
C61 H61A 0.9700
C61 H61B 0.9700
C62 H62A 0.9600
C62 H62B 0.9600
C62 H62C 0.9600
C63 N5 1.508(12)
C63 C64 1.534(14)
C63 H63A 0.9700
C63 H63B 0.9700
C64 C65 1.493(18)
C64 H64A 0.9700
C64 H64B 0.9700
C65 C66 1.442(17)
C65 H65A 0.9700
C65 H65B 0.9700
C66 H66A 0.9600
C66 H66B 0.9600
C66 H66C 0.9600
C67 C68 1.492(19)
C67 N6 1.511(16)
C67 H67A 0.9700
C67 H67B 0.9700
C68 C69 1.54(3)
C68 H68A 0.9700
C68 H68B 0.9700
C69 C70 1.32(3)
C69 H69A 0.9700
C69 H69B 0.9700
C70 H70A 0.9600
C70 H70B 0.9600
C70 H70C 0.9600
C71 C72 1.487(14)
C71 N6 1.522(12)
C71 H71A 0.9700
C71 H71B 0.9700
C72 C73 1.476(16)
C72 H72A 0.9700
C72 H72B 0.9700
C73 C74 1.486(17)
C73 H73A 0.9700
C73 H73B 0.9700
C74 H74A 0.9600
C74 H74B 0.9600
C74 H74C 0.9600
C75 C76 1.469(16)
C75 N6 1.542(14)
C75 H75A 0.9700
C75 H75B 0.9700
C76 C77 1.520(18)
C76 H76A 0.9700
C76 H76B 0.9700
C77 C78 1.526(16)
C77 H77A 0.9700
C77 H77B 0.9700
C78 H78A 0.9600
C78 H78B 0.9600
C78 H78C 0.9600
C79 C80 1.509(15)
C79 N6 1.537(12)
C79 H79A 0.9700
C79 H79B 0.9700
C80 C81 1.452(17)
C80 H80A 0.9700
C80 H80B 0.9700
C81 C82 1.439(17)
C81 H81A 0.9700
C81 H81B 0.9700
C82 H82A 0.9600
C82 H82B 0.9600
C82 H82C 0.9600
